data_4075388
loop_
_publ_author_name
'Bambirra, Sergio'
'Meetsma, Auke'
'Hessen, Bart'

_publ_section_title
;
 Lanthanum Tribenzyl Complexes as Convenient Starting Materials for
 Organolanthanum Chemistry
;
_journal_issue 14
_journal_name_full Organometallics
_journal_page_first 3454
_journal_paper_doi 10.1021/om060262v
_journal_volume 25
_journal_year 2006
_chemical_compound_source 'see text'
_chemical_formula_moiety 'C30 H46 La O4, C24 H20 B'
_chemical_formula_sum 'C54 H66 B La O4'
_chemical_formula_weight 928.83
_chemical_name_systematic ' ?'
_space_group_IT_number 61
_symmetry_cell_setting orthorhombic
_symmetry_Int_Tables_number 61
_symmetry_space_group_name_Hall '-P 2ac 2ab'
_symmetry_space_group_name_H-M 'P b c a'
_atom_sites_solution_hydrogens geom
_atom_sites_solution_primary heavy
_atom_sites_solution_secondary direct
_audit_creation_date '2005-09-16  09:19:28'
_audit_creation_method
;
 PLATON <TABLE ACC> option    (version :: 110805)
 SHELXL97-2 & Manual Editing
;
_audit_update_record
;
 ?
;
_cell_angle_alpha 90
_cell_angle_beta 90
_cell_angle_gamma 90
_cell_formula_units_Z 8
_cell_length_a 18.3872(9)
_cell_length_b 18.3346(9)
_cell_length_c 27.242(1)
_cell_measurement_reflns_used 9925
_cell_measurement_temperature 100(1)
_cell_measurement_theta_max 28.27
_cell_measurement_theta_min 2.34
_cell_volume 9183.9(7)
_computing_cell_refinement 'SAINTPLUS, Version 6.02A, (Bruker, 2000)'
_computing_data_collection 'SMART, Version 5.624, (Bruker, 2001)'
_computing_data_reduction 'XPREP, Version 5.1/NT, (Bruker, 2000)'
_computing_molecular_graphics
;
 PLUTO (Meetsma, 2005)
 PLATON (Spek, 2003)
;
_computing_publication_material 'PLATON (Spek, 2003)'
_computing_structure_refinement 'SHELXL-97 (Sheldrick, 1997)'
_computing_structure_solution
;
 DIRDIF-99 (Beurskens et al., 1999)
;
_diffrn_ambient_temperature 100(1)
_diffrn_detector_area_resol_mean '4096x4096 / 62x62 (binned 512)'
_diffrn_measured_fraction_theta_full 0.999
_diffrn_measured_fraction_theta_max 0.999
_diffrn_measurement_device_type
;
  Bruker Smart Apex; CCD area detector
;
_diffrn_measurement_method 'phi and omega scans'
_diffrn_radiation_detector
;
  CCD area-detector
;
_diffrn_radiation_monochromator 'parallel mounted graphite'
_diffrn_radiation_source 'fine focus sealed Siemens Mo tube '
_diffrn_radiation_type MoK\a
_diffrn_radiation_wavelength 0.71073
_diffrn_reflns_av_R_equivalents 0.0750
_diffrn_reflns_av_sigmaI/netI 0.0466
_diffrn_reflns_limit_h_max 22
_diffrn_reflns_limit_h_min -22
_diffrn_reflns_limit_k_max 22
_diffrn_reflns_limit_k_min -22
_diffrn_reflns_limit_l_max 29
_diffrn_reflns_limit_l_min -34
_diffrn_reflns_number 70567
_diffrn_reflns_reduction_process
;
 Intensity data were corrected for Lorentz and polarization
  effects, decay and absorption and reduced to F~o~^2^
  using SAINT (Bruker, 2000) and SADABS (Sheldrick, 2001)
;
_diffrn_reflns_theta_full 25.00
_diffrn_reflns_theta_max 26.37
_diffrn_reflns_theta_min 2.48
_diffrn_standards_decay_% 0
_diffrn_standards_number 0
_exptl_absorpt_coefficient_mu 0.976
_exptl_absorpt_correction_T_max 0.9088
_exptl_absorpt_correction_T_min 0.7225
_exptl_absorpt_correction_type multi-scan
_exptl_absorpt_process_details '(SADABS, Sheldrick, Bruker, 2001))'
_exptl_crystal_colour yellow
_exptl_crystal_density_diffrn 1.343
_exptl_crystal_density_method 'not measured'
_exptl_crystal_description platelet
_exptl_crystal_F_000 3872
_exptl_crystal_size_max 0.41
_exptl_crystal_size_mid 0.34
_exptl_crystal_size_min 0.10
_refine_diff_density_max 1.030
_refine_diff_density_min -0.604
_refine_diff_density_rms 0.084
_refine_ls_extinction_method none
_refine_ls_goodness_of_fit_ref 1.016
_refine_ls_hydrogen_treatment refall
_refine_ls_matrix_type full
_refine_ls_number_parameters 805
_refine_ls_number_reflns 9380
_refine_ls_number_restraints 0
_refine_ls_restrained_S_all 1.016
_refine_ls_R_factor_all 0.0604
_refine_ls_R_factor_gt 0.0365
_refine_ls_shift/su_max 0.001
_refine_ls_shift/su_mean 0.000
_refine_ls_structure_factor_coef Fsqd
_refine_ls_weighting_details 'calc w=1/[\s^2^(Fo^2^)+(0.0413P)^2^+3.9548P] where P=(Fo^2^+2Fc^2^)/3'
_refine_ls_weighting_scheme calc
_refine_ls_wR_factor_gt 0.0775
_refine_ls_wR_factor_ref 0.0859
_reflns_number_gt 6929
_reflns_number_total 9380
_reflns_threshold_expression I>2\s(I)
_cod_data_source_file om060262vsi20060323_021733.cif
_cod_data_source_block Q1036
_cod_depositor_comments
;
The following automatic conversions were performed:

'_symmetry_cell_setting' value 'Orthorhombic' changed to
'orthorhombic' according to
/home/saulius/struct/CIF-dictionaries/cif_core.dic dictionary named
'cif_core.dic' version 2.4.1 from
2010-06-29.

'_exptl_absorpt_correction_type' value 'Multi-Scan'
changed to 'multi-scan' according to
/home/saulius/struct/CIF-dictionaries/cif_core.dic dictionary named
'cif_core.dic' version 2.4.1 from 2010-06-29.

Automatic conversion script
Id: cif_fix_values 1715 2011-07-08 13:25:40Z adriana 
;
_cod_database_code 4075388
_vrn_publ_code_squeezed_elec 0.0
_vrn_publ_code_void_volume 111.8
_vrn_publ_code_frame_time_sec 10.0
_vrn_publ_code_meas_time_hour 8.0

loop_
_symmetry_equiv_pos_site_id
_symmetry_equiv_pos_as_xyz
1 x,y,z
2 1/2-x,-y,1/2+z
3 1/2+x,1/2-y,-z
4 -x,1/2+y,1/2-z
5 -x,-y,-z
6 1/2+x,y,1/2-z
7 1/2-x,1/2+y,z
8 x,1/2-y,1/2+z

loop_
_atom_site_aniso_label
_atom_site_aniso_U_11
_atom_site_aniso_U_22
_atom_site_aniso_U_33
_atom_site_aniso_U_23
_atom_site_aniso_U_13
_atom_site_aniso_U_12
La1 0.0134(1) 0.0172(1) 0.0143(1) -0.0006(1) -0.0007(1) -0.0007(1)
O11 0.0230(12) 0.0325(12) 0.0124(12) 0.0025(10) 0.0020(9) 0.0087(10)
O12 0.0326(12) 0.0172(10) 0.0193(12) -0.0014(9) 0.0025(10) 0.0014(9)
O13 0.0187(11) 0.0272(12) 0.0165(12) 0.0008(10) -0.0025(9) -0.0065(9)
O14 0.0215(11) 0.0211(11) 0.0182(12) -0.0038(9) 0.0086(9) -0.0034(9)
C11 0.0189(17) 0.0289(18) 0.0193(19) 0.0018(15) -0.0009(14) -0.0026(14)
C12 0.0241(17) 0.0232(16) 0.0163(17) 0.0065(14) -0.0002(13) -0.0045(13)
C13 0.0289(19) 0.0270(18) 0.0217(19) 0.0044(15) -0.0037(15) -0.0092(15)
C14 0.045(2) 0.0223(18) 0.027(2) 0.0008(16) -0.0087(17) -0.0135(16)
C15 0.048(2) 0.0164(17) 0.026(2) -0.0011(16) 0.0018(17) 0.0008(16)
C16 0.0269(19) 0.0210(17) 0.032(2) 0.0012(15) -0.0027(16) 0.0003(14)
C17 0.0216(16) 0.0180(15) 0.0203(19) 0.0041(14) -0.0055(14) -0.0030(13)
C18 0.032(2) 0.026(2) 0.032(2) -0.0088(17) -0.0122(16) 0.0023(15)
C19 0.0183(16) 0.0259(17) 0.0248(18) -0.0060(15) -0.0108(13) -0.0049(14)
C110 0.0255(17) 0.0285(18) 0.027(2) 0.0003(17) -0.0046(14) -0.0084(16)
C111 0.0215(18) 0.044(2) 0.038(2) -0.0099(19) -0.0007(17) -0.0053(16)
C112 0.0243(19) 0.033(2) 0.050(3) -0.0088(19) -0.0130(17) 0.0041(16)
C113 0.036(2) 0.0283(19) 0.034(2) 0.0026(17) -0.0178(17) -0.0046(15)
C114 0.0251(18) 0.034(2) 0.026(2) -0.0027(16) -0.0087(14) -0.0043(15)
C115 0.060(3) 0.063(3) 0.018(2) 0.006(2) 0.013(2) 0.033(2)
C116 0.0255(19) 0.035(2) 0.020(2) -0.0054(16) 0.0057(14) -0.0004(15)
C117 0.035(2) 0.045(2) 0.025(2) 0.0005(18) 0.0022(17) 0.0186(19)
C118 0.033(2) 0.059(3) 0.024(2) 0.003(2) 0.0005(17) 0.0180(19)
C119 0.047(2) 0.0196(16) 0.027(2) -0.0068(15) -0.0024(19) 0.0069(16)
C120 0.046(2) 0.026(2) 0.035(2) -0.0018(17) -0.0027(19) 0.0105(18)
C121 0.045(2) 0.0234(17) 0.026(2) 0.0033(16) -0.0041(18) -0.0001(17)
C122 0.0271(19) 0.0212(17) 0.022(2) 0.0013(15) 0.0050(14) -0.0056(14)
C123 0.0213(17) 0.0207(17) 0.0209(18) 0.0043(14) -0.0009(14) -0.0033(14)
C124 0.038(2) 0.0290(19) 0.025(2) 0.0062(16) -0.0099(17) -0.0115(16)
C125 0.069(3) 0.057(3) 0.036(3) 0.020(2) -0.025(2) -0.035(3)
C126 0.0271(19) 0.055(3) 0.030(2) 0.017(2) -0.0083(16) -0.0198(19)
C127 0.0254(17) 0.0203(16) 0.0216(19) -0.0036(15) 0.0004(14) 0.0015(14)
C128 0.036(2) 0.0238(18) 0.025(2) 0.0015(16) 0.0085(16) 0.0072(15)
C129 0.0240(18) 0.034(2) 0.029(2) 0.0020(17) 0.0042(16) 0.0080(15)
C130 0.0176(16) 0.0295(18) 0.0208(19) -0.0011(16) 0.0026(13) -0.0025(15)
C21 0.0161(14) 0.0184(15) 0.0167(16) 0.0025(14) -0.0035(13) -0.0005(12)
C22 0.0257(18) 0.0313(18) 0.0171(19) 0.0032(16) 0.0032(14) -0.0109(14)
C23 0.0298(19) 0.0256(18) 0.027(2) -0.0027(16) -0.0011(15) -0.0138(15)
C24 0.0232(17) 0.0262(17) 0.0171(18) -0.0075(15) -0.0034(14) -0.0020(14)
C25 0.0235(16) 0.0256(17) 0.0159(18) 0.0006(15) 0.0023(14) 0.0013(13)
C26 0.0212(16) 0.0137(15) 0.0169(18) -0.0005(13) 0.0005(12) -0.0003(13)
C27 0.0232(16) 0.0159(15) 0.0086(16) -0.0004(12) -0.0007(12) -0.0008(12)
C28 0.0282(19) 0.0229(17) 0.0159(18) 0.0029(14) -0.0038(14) 0.0014(14)
C29 0.041(2) 0.0159(16) 0.0211(19) 0.0041(14) -0.0010(15) -0.0021(15)
C210 0.035(2) 0.0214(17) 0.030(2) -0.0034(15) 0.0101(16) -0.0114(16)
C211 0.0232(18) 0.0216(17) 0.028(2) -0.0067(15) 0.0054(14) 0.0013(14)
C212 0.0236(17) 0.0152(16) 0.0184(18) -0.0040(13) 0.0010(13) -0.0006(13)
C213 0.0148(15) 0.0185(15) 0.0141(16) -0.0002(13) -0.0007(12) -0.0046(12)
C214 0.0209(17) 0.0208(16) 0.025(2) 0.0036(15) 0.0060(14) -0.0037(13)
C215 0.0210(17) 0.0197(17) 0.041(2) 0.0123(16) 0.0039(16) 0.0003(14)
C216 0.0250(18) 0.0293(19) 0.033(2) 0.0199(17) -0.0058(16) -0.0045(15)
C217 0.0315(19) 0.0330(19) 0.0135(18) 0.0049(15) -0.0037(14) -0.0125(15)
C218 0.0223(17) 0.0185(17) 0.0205(19) 0.0014(14) -0.0027(13) -0.0032(13)
C219 0.0231(16) 0.0192(16) 0.0170(17) 0.0053(13) 0.0024(13) 0.0005(13)
C220 0.0314(19) 0.0240(17) 0.0178(19) 0.0039(14) 0.0040(15) 0.0069(15)
C221 0.052(3) 0.0235(19) 0.023(2) 0.0047(17) 0.0097(18) 0.0129(18)
C222 0.038(2) 0.031(2) 0.043(3) 0.0184(19) 0.0205(19) 0.0195(18)
C223 0.0227(19) 0.036(2) 0.045(3) 0.0181(19) 0.0013(17) 0.0056(16)
C224 0.0247(18) 0.0257(17) 0.028(2) 0.0043(16) -0.0020(15) 0.0008(14)
B2 0.0185(19) 0.0185(16) 0.0114(19) -0.0009(14) 0.0018(13) -0.0016(15)

loop_
_atom_site_label
_atom_site_type_symbol
_atom_site_thermal_displace_type
_atom_site_fract_x
_atom_site_fract_y
_atom_site_fract_z
_atom_site_occupancy
_atom_site_U_iso_or_equiv
La1 La Uani 0.49340(1) 0.22874(1) 0.29625(1) 1.000 0.0150(1)
O11 O Uani 0.59753(11) 0.15786(12) 0.25362(8) 1.000 0.0226(7)
O12 O Uani 0.48063(12) 0.09586(11) 0.32661(8) 1.000 0.0230(7)
O13 O Uani 0.59731(11) 0.22371(11) 0.35974(8) 1.000 0.0208(7)
O14 O Uani 0.43275(11) 0.25265(11) 0.37906(8) 1.000 0.0203(7)
C11 C Uani 0.55665(19) 0.33278(18) 0.24798(13) 1.000 0.0224(10)
C12 C Uani 0.52636(17) 0.38514(17) 0.28130(12) 1.000 0.0212(10)
C13 C Uani 0.56935(19) 0.43002(18) 0.31273(13) 1.000 0.0259(11)
C14 C Uani 0.5385(2) 0.47468(19) 0.34715(14) 1.000 0.0314(11)
C15 C Uani 0.4634(2) 0.47845(18) 0.35363(14) 1.000 0.0301(11)
C16 C Uani 0.42019(19) 0.43526(18) 0.32445(13) 1.000 0.0266(11)
C17 C Uani 0.45046(17) 0.38946(17) 0.28886(12) 1.000 0.0200(10)
C18 C Uani 0.4267(2) 0.1671(2) 0.22068(15) 1.000 0.0300(12)
C19 C Uani 0.37367(16) 0.22337(17) 0.22505(13) 1.000 0.0230(10)
C110 C Uani 0.33274(18) 0.23274(19) 0.26827(13) 1.000 0.0270(11)
C111 C Uani 0.28628(19) 0.2920(2) 0.27483(16) 1.000 0.0345(11)
C112 C Uani 0.2796(2) 0.3446(2) 0.23892(15) 1.000 0.0358(14)
C113 C Uani 0.3195(2) 0.33707(19) 0.19582(14) 1.000 0.0328(11)
C114 C Uani 0.36549(19) 0.27969(19) 0.18902(14) 1.000 0.0284(11)
C115 C Uani 0.6085(3) 0.1561(3) 0.20081(14) 1.000 0.0470(16)
C116 C Uani 0.67657(19) 0.1133(2) 0.19146(13) 1.000 0.0268(11)
C117 C Uani 0.6927(2) 0.0766(2) 0.24029(14) 1.000 0.0350(12)
C118 C Uani 0.6622(2) 0.1284(3) 0.27693(15) 1.000 0.0387(14)
C119 C Uani 0.4922(2) 0.02895(18) 0.29880(14) 1.000 0.0312(11)
C120 C Uani 0.5332(2) -0.0207(2) 0.33381(15) 1.000 0.0357(12)
C121 C Uani 0.5099(2) 0.00543(19) 0.38463(14) 1.000 0.0315(11)
C122 C Uani 0.46073(19) 0.06998(18) 0.37508(12) 1.000 0.0234(11)
C123 C Uani 0.60863(18) 0.19014(18) 0.40763(12) 1.000 0.0210(10)
C124 C Uani 0.6514(2) 0.2458(2) 0.43766(14) 1.000 0.0307(11)
C125 C Uani 0.6673(3) 0.3081(3) 0.40149(16) 1.000 0.0540(17)
C126 C Uani 0.6584(2) 0.2727(2) 0.35363(14) 1.000 0.0374(14)
C127 C Uani 0.46077(18) 0.30889(19) 0.41207(13) 1.000 0.0224(10)
C128 C Uani 0.39481(19) 0.34186(19) 0.43816(14) 1.000 0.0283(11)
C129 C Uani 0.33033(19) 0.2977(2) 0.41962(14) 1.000 0.0290(11)
C130 C Uani 0.36459(17) 0.22841(19) 0.40085(13) 1.000 0.0226(10)
H11 H Uiso 0.606(2) 0.3377(19) 0.2427(13) 1.000 0.045(11)
H11' H Uiso 0.5265(18) 0.3236(18) 0.2200(12) 1.000 0.024(9)
H13 H Uiso 0.6207(18) 0.4283(17) 0.3067(11) 1.000 0.025(9)
H14 H Uiso 0.5657(18) 0.5031(18) 0.3676(13) 1.000 0.029(10)
H15 H Uiso 0.444(2) 0.508(2) 0.3780(14) 1.000 0.046(12)
H16 H Uiso 0.3713(17) 0.4361(16) 0.3278(11) 1.000 0.018(8)
H17 H Uiso 0.4170(17) 0.3669(17) 0.2669(12) 1.000 0.027(9)
H18 H Uiso 0.451(2) 0.164(2) 0.1860(14) 1.000 0.045(11)
H18' H Uiso 0.4144(18) 0.1244(19) 0.2331(12) 1.000 0.029(10)
H110 H Uiso 0.3393(15) 0.1935(17) 0.2908(11) 1.000 0.012(8)
H111 H Uiso 0.262(2) 0.2970(19) 0.3045(13) 1.000 0.036(11)
H112 H Uiso 0.247(2) 0.387(2) 0.2424(14) 1.000 0.054(13)
H113 H Uiso 0.316(2) 0.375(2) 0.1678(14) 1.000 0.047(11)
H114 H Uiso 0.3938(14) 0.2763(14) 0.1590(10) 1.000 0.007(7)
H115 H Uiso 0.620(3) 0.203(3) 0.1943(17) 1.000 0.070(17)
H115' H Uiso 0.557(4) 0.126(4) 0.187(2) 1.000 0.16(3)
H116 H Uiso 0.715(2) 0.145(2) 0.1822(13) 1.000 0.046(11)
H116' H Uiso 0.6671(19) 0.075(2) 0.1657(14) 1.000 0.043(11)
H117 H Uiso 0.663(2) 0.031(2) 0.2437(13) 1.000 0.047(12)
H117' H Uiso 0.7398(19) 0.070(2) 0.2458(12) 1.000 0.032(10)
H118 H Uiso 0.6457(19) 0.1085(19) 0.3076(13) 1.000 0.035(11)
H118' H Uiso 0.702(3) 0.178(3) 0.2827(19) 1.000 0.11(2)
H119 H Uiso 0.5178(17) 0.0408(18) 0.2667(14) 1.000 0.029(9)
H119' H Uiso 0.4429(18) 0.0096(17) 0.2916(11) 1.000 0.023(9)
H120 H Uiso 0.587(2) -0.017(2) 0.3297(14) 1.000 0.048(12)
H120' H Uiso 0.516(2) -0.069(3) 0.3270(16) 1.000 0.062(14)
H121 H Uiso 0.486(2) -0.030(2) 0.4033(14) 1.000 0.046(12)
H121' H Uiso 0.550(2) 0.019(2) 0.4027(14) 1.000 0.040(11)
H122 H Uiso 0.4111(16) 0.0538(16) 0.3749(10) 1.000 0.016(8)
H122' H Uiso 0.4668(16) 0.1107(17) 0.3975(11) 1.000 0.018(8)
H123 H Uiso 0.6388(16) 0.1460(17) 0.4032(11) 1.000 0.018(8)
H123' H Uiso 0.5621(16) 0.1789(16) 0.4208(11) 1.000 0.017(8)
H124 H Uiso 0.694(2) 0.2252(18) 0.4497(13) 1.000 0.033(10)
H124' H Uiso 0.621(2) 0.265(2) 0.4634(15) 1.000 0.050(12)
H125 H Uiso 0.624(3) 0.358(3) 0.4031(19) 1.000 0.11(2)
H125' H Uiso 0.721(2) 0.326(2) 0.4051(15) 1.000 0.067(14)
H126 H Uiso 0.6509(17) 0.3001(18) 0.3233(13) 1.000 0.027(9)
H126' H Uiso 0.703(2) 0.242(2) 0.3510(15) 1.000 0.057(13)
H127 H Uiso 0.4878(17) 0.3424(19) 0.3916(12) 1.000 0.025(9)
H127' H Uiso 0.4927(19) 0.288(2) 0.4353(16) 1.000 0.043(12)
H128 H Uiso 0.3873(18) 0.3900(19) 0.4286(12) 1.000 0.032(10)
H128' H Uiso 0.4005(16) 0.3341(16) 0.4731(12) 1.000 0.018(8)
H129 H Uiso 0.2948(17) 0.2882(16) 0.4450(12) 1.000 0.020(8)
H129' H Uiso 0.307(2) 0.327(2) 0.3926(14) 1.000 0.044(11)
H130 H Uiso 0.3742(16) 0.1933(17) 0.4293(12) 1.000 0.018(8)
H130' H Uiso 0.3379(16) 0.2056(16) 0.3760(11) 1.000 0.012(8)
C21 C Uani 0.75053(16) -0.01615(16) -0.04766(11) 1.000 0.0171(9)
C22 C Uani 0.71159(18) -0.08200(18) -0.05080(13) 1.000 0.0247(11)
C23 C Uani 0.69194(19) -0.11329(19) -0.09508(13) 1.000 0.0275(11)
C24 C Uani 0.71092(17) -0.08062(18) -0.13875(12) 1.000 0.0222(10)
C25 C Uani 0.75099(17) -0.01713(18) -0.13749(12) 1.000 0.0217(10)
C26 C Uani 0.77035(16) 0.01338(17) -0.09284(12) 1.000 0.0173(9)
C27 C Uani 0.83173(16) 0.08350(15) -0.00161(10) 1.000 0.0159(9)
C28 C Uani 0.82068(18) 0.15506(18) -0.01939(12) 1.000 0.0223(10)
C29 C Uani 0.8769(2) 0.20231(18) -0.03023(12) 1.000 0.0260(11)
C210 C Uani 0.9486(2) 0.18078(19) -0.02327(13) 1.000 0.0288(11)
C211 C Uani 0.96170(18) 0.11184(17) -0.00542(12) 1.000 0.0243(11)
C212 C Uani 0.90418(17) 0.06472(17) 0.00488(12) 1.000 0.0191(10)
C213 C Uani 0.78752(15) -0.03279(15) 0.04837(11) 1.000 0.0158(9)
C214 C Uani 0.83181(17) -0.09342(17) 0.03790(13) 1.000 0.0222(10)
C215 C Uani 0.86020(18) -0.13792(18) 0.07384(14) 1.000 0.0272(10)
C216 C Uani 0.84536(18) -0.12463(19) 0.12273(14) 1.000 0.0291(11)
C217 C Uani 0.80109(19) -0.06677(19) 0.13488(13) 1.000 0.0260(11)
C218 C Uani 0.77261(17) -0.02266(17) 0.09836(12) 1.000 0.0204(10)
C219 C Uani 0.68834(17) 0.06807(16) 0.02063(11) 1.000 0.0198(9)
C220 C Uani 0.6887(2) 0.12458(18) 0.05550(12) 1.000 0.0244(11)
C221 C Uani 0.6257(2) 0.1585(2) 0.07127(14) 1.000 0.0328(14)
C222 C Uani 0.5589(2) 0.1389(2) 0.05281(15) 1.000 0.0373(14)
C223 C Uani 0.5562(2) 0.0847(2) 0.01770(15) 1.000 0.0346(14)
C224 C Uani 0.61920(18) 0.05011(19) 0.00224(13) 1.000 0.0261(11)
B2 B Uani 0.76418(18) 0.02556(19) 0.00500(13) 1.000 0.0161(10)
H22 H Uiso 0.6995(16) -0.1046(16) -0.0203(12) 1.000 0.022(9)
H23 H Uiso 0.6657(19) -0.1552(19) -0.0953(12) 1.000 0.035(10)
H24 H Uiso 0.6973(14) -0.1009(14) -0.1676(10) 1.000 0.007(7)
H25 H Uiso 0.7649(16) 0.0067(17) -0.1686(12) 1.000 0.024(9)
H26 H Uiso 0.7950(16) 0.0573(16) -0.0936(10) 1.000 0.014(8)
H28 H Uiso 0.7745(17) 0.1721(16) -0.0214(11) 1.000 0.019(8)
H29 H Uiso 0.8664(17) 0.2523(17) -0.0408(12) 1.000 0.025(9)
H210 H Uiso 0.9847(18) 0.2103(19) -0.0314(13) 1.000 0.025(9)
H211 H Uiso 1.0076(15) 0.0952(15) 0.0008(10) 1.000 0.009(7)
H212 H Uiso 0.9143(17) 0.0193(18) 0.0157(12) 1.000 0.024(9)
H214 H Uiso 0.8438(16) -0.1027(16) 0.0047(12) 1.000 0.020(9)
H215 H Uiso 0.8872(18) -0.1766(19) 0.0661(12) 1.000 0.031(10)
H216 H Uiso 0.866(2) -0.151(2) 0.1469(14) 1.000 0.043(11)
H217 H Uiso 0.7916(19) -0.0574(19) 0.1676(14) 1.000 0.037(11)
H218 H Uiso 0.7438(16) 0.0177(16) 0.1057(11) 1.000 0.016(8)
H220 H Uiso 0.734(2) 0.1414(19) 0.0681(13) 1.000 0.040(11)
H221 H Uiso 0.6312(16) 0.1889(17) 0.0914(12) 1.000 0.013(9)
H222 H Uiso 0.518(2) 0.159(2) 0.0629(15) 1.000 0.046(12)
H223 H Uiso 0.514(2) 0.071(2) 0.0044(15) 1.000 0.043(12)
H224 H Uiso 0.6148(17) 0.0141(17) -0.0225(12) 1.000 0.024(9)

loop_
_atom_type_symbol
_atom_type_description
_atom_type_scat_dispersion_real
_atom_type_scat_dispersion_imag
_atom_type_scat_source
O O 0.0106 0.0060 'International Tables Vol C Tables 4.2.6.8 and 6.1.1.4'
La La -0.2871 2.4523 'International Tables Vol C Tables 4.2.6.8 and 6.1.1.4'
B B 0.0013 0.0007 'International Tables Vol C Tables 4.2.6.8 and 6.1.1.4'
H H 0.0000 0.0000 'International Tables Vol C Tables 4.2.6.8 and 6.1.1.4'
C C 0.0033 0.0016 'International Tables Vol C Tables 4.2.6.8 and 6.1.1.4'

loop_
_geom_angle_atom_site_label_1
_geom_angle_atom_site_label_2
_geom_angle_atom_site_label_3
_geom_angle
_geom_angle_publ_flag
O11 La1 O12 74.78(7) yes
O11 La1 O13 74.63(7) yes
O11 La1 O14 143.62(7) yes
O11 La1 C11 79.05(9) yes
O11 La1 C18 77.27(9) yes
O11 La1 C19 103.97(8) yes
O12 La1 O13 79.57(7) yes
O12 La1 O14 80.76(7) yes
O12 La1 C11 153.77(9) yes
O12 La1 C18 78.72(9) yes
O12 La1 C19 96.42(8) yes
O13 La1 O14 74.77(7) yes
O13 La1 C11 91.96(9) yes
O13 La1 C18 148.09(9) yes
O13 La1 C19 175.95(8) yes
O14 La1 C11 121.17(9) yes
O14 La1 C18 123.87(9) yes
O14 La1 C19 105.18(8) yes
C11 La1 C18 97.32(11) yes
C11 La1 C19 91.49(10) yes
C18 La1 C19 28.98(10) yes
La1 O11 C115 123.9(2) yes
La1 O11 C118 126.6(2) yes
C115 O11 C118 108.1(3) yes
La1 O12 C119 127.89(19) yes
La1 O12 C122 128.54(17) yes
C119 O12 C122 103.6(2) yes
La1 O13 C123 136.16(17) yes
La1 O13 C126 118.39(19) yes
C123 O13 C126 104.7(2) yes
La1 O14 C127 120.69(17) yes
La1 O14 C130 133.11(18) yes
C127 O14 C130 105.5(2) yes
La1 C11 C12 89.8(2) yes
C11 C12 C13 123.4(3) no
C11 C12 C17 120.9(3) no
C13 C12 C17 115.3(3) no
C12 C13 C14 121.8(3) no
C13 C14 C15 121.8(3) no
C14 C15 C16 118.1(3) no
C15 C16 C17 121.1(3) no
C12 C17 C16 121.9(3) no
La1 C18 C19 86.7(2) yes
La1 C19 C18 64.3(2) yes
La1 C19 C110 81.0(2) yes
La1 C19 C114 120.5(2) yes
C18 C19 C110 121.6(3) no
C18 C19 C114 122.5(3) no
C110 C19 C114 115.4(3) no
C19 C110 C111 122.0(3) no
C110 C111 C112 120.6(4) no
C12 C11 H11' 113(2) no
H11 C11 H11' 118(3) no
La1 C11 H11' 91(2) no
C12 C11 H11 115(2) no
La1 C11 H11 126(2) no
C111 C112 C113 118.8(3) no
C12 C13 H13 115.1(18) no
C14 C13 H13 123.1(19) no
C112 C113 C114 121.2(3) no
C19 C114 C113 121.9(3) no
C13 C14 H14 122(2) no
C15 C14 H14 116(2) no
O11 C115 C116 107.2(3) yes
C14 C15 H15 120(2) no
C16 C15 H15 122(2) no
C15 C16 H16 120.4(19) no
C17 C16 H16 118.4(19) no
C115 C116 C117 104.2(3) no
C12 C17 H17 122(2) no
C16 C17 H17 116(2) no
C116 C117 C118 103.4(3) no
O11 C118 C117 104.6(3) yes
H18 C18 H18' 114(3) no
C19 C18 H18' 116(2) no
La1 C18 H18 122(2) no
La1 C18 H18' 102(2) no
C19 C18 H18 114(2) no
O12 C119 C120 104.5(3) yes
C119 C120 C121 104.0(3) no
C120 C121 C122 104.9(3) no
O12 C122 C121 105.2(3) yes
O13 C123 C124 105.7(3) yes
C123 C124 C125 104.6(3) no
C124 C125 C126 102.7(4) no
O13 C126 C125 105.0(3) yes
O14 C127 C128 106.6(3) yes
C127 C128 C129 104.7(3) no
C128 C129 C130 103.6(3) no
O14 C130 C129 103.9(3) yes
C19 C110 H110 112.3(18) no
C111 C110 H110 125.7(18) no
C110 C111 H111 119(2) no
C112 C111 H111 120(2) no
C111 C112 H112 123(2) no
C113 C112 H112 119(2) no
C112 C113 H113 122(2) no
C114 C113 H113 117(2) no
C19 C114 H114 118.3(16) no
C113 C114 H114 119.8(16) no
O11 C115 H115' 103(3) no
O11 C115 H115 102(3) no
C116 C115 H115' 112(4) no
C116 C115 H115 106(3) no
H115' C115 H115 126(5) no
C115 C116 H116' 110(2) no
C115 C116 H116 110(2) no
C117 C116 H116' 110(2) no
C117 C116 H116 111(2) no
H116' C116 H116 112(3) no
C116 C117 H117' 114(2) no
C116 C117 H117 110(2) no
C118 C117 H117' 110(2) no
C118 C117 H117 105(2) no
H117' C117 H117 114(3) no
O11 C118 H118' 106(3) no
O11 C118 H118 105(2) no
C117 C118 H118' 110(3) no
C117 C118 H118 117(2) no
H118' C118 H118 112(3) no
O12 C119 H119' 105.7(19) no
O12 C119 H119 109.6(19) no
C120 C119 H119' 111.3(18) no
C120 C119 H119 116.0(18) no
H119' C119 H119 109(3) no
C119 C120 H120' 106(3) no
C119 C120 H120 112(2) no
C121 C120 H120' 112(3) no
C121 C120 H120 111(2) no
H120' C120 H120 112(3) no
C120 C121 H121' 110(2) no
C120 C121 H121 114(2) no
C122 C121 H121' 111(2) no
C122 C121 H121 111(2) no
H121' C121 H121 106(3) no
C22 C21 B2 122.0(3) yes
C26 C21 B2 123.4(3) yes
C22 C21 C26 114.4(3) no
C121 C122 H122' 115.1(18) no
C121 C122 H122 109.1(18) no
O12 C122 H122' 107.0(18) no
O12 C122 H122 109.7(17) no
H122' C122 H122 111(2) no
C21 C22 C23 122.8(3) no
O13 C123 H123' 107.5(18) no
O13 C123 H123 108.5(18) no
C22 C23 C24 120.4(3) no
C124 C123 H123 108.9(18) no
H123' C123 H123 112(3) no
C124 C123 H123' 114.0(18) no
C125 C124 H124' 108(2) no
C125 C124 H124 112(2) no
C123 C124 H124' 110(2) no
C123 C124 H124 111(2) no
C23 C24 C25 118.8(3) no
H124' C124 H124 112(3) no
H125' C125 H125 112(3) no
C124 C125 H125 114(3) no
C24 C25 C26 120.0(3) no
C124 C125 H125' 111(2) no
C126 C125 H125' 109(2) no
C126 C125 H125 107(2) no
C125 C126 H126' 103(2) no
O13 C126 H126 107.9(19) no
O13 C126 H126' 107(2) no
C125 C126 H126 123(2) no
H126' C126 H126 110(3) no
C21 C26 C25 123.5(3) no
O14 C127 H127' 110(2) no
O14 C127 H127 106(2) no
C128 C127 H127 115(2) no
H127' C127 H127 109(3) no
C128 C127 H127' 110(2) no
C28 C27 C212 114.3(3) no
C28 C27 B2 121.9(3) yes
C212 C27 B2 123.4(3) yes
C27 C28 C29 123.2(3) no
H128' C128 H128 116(3) no
C127 C128 H128 111(2) no
C129 C128 H128' 109.4(18) no
C127 C128 H128' 108.2(18) no
C129 C128 H128 107(2) no
C128 C129 H129' 107(2) no
C128 C129 H129 112.6(19) no
C28 C29 C210 120.2(3) no
C130 C129 H129 111.9(18) no
H129' C129 H129 109(3) no
C130 C129 H129' 112(2) no
C129 C130 H130 110.2(18) no
H130' C130 H130 111(3) no
O14 C130 H130' 107.1(19) no
O14 C130 H130 110.6(17) no
C129 C130 H130' 113.8(19) no
C21 C22 H22 116.0(18) no
C23 C22 H22 121.2(18) no
C22 C23 H23 120(2) no
C24 C23 H23 120(2) no
C23 C24 H24 120.1(17) no
C25 C24 H24 121.1(17) no
C24 C25 H25 119.4(18) no
C26 C25 H25 120.6(18) no
C21 C26 H26 119.1(17) no
C25 C26 H26 117.3(17) no
C29 C28 H28 118.2(19) no
C27 C28 H28 118.4(19) no
C28 C29 H29 120.2(19) no
C210 C29 H29 119.5(19) no
C29 C210 C211 118.4(3) no
C210 C211 C212 120.5(3) no
C27 C212 C211 123.3(3) no
C214 C213 C218 114.5(3) no
C218 C213 B2 124.0(3) yes
C214 C213 B2 121.2(3) yes
C213 C214 C215 122.9(3) no
C214 C215 C216 120.4(3) no
C215 C216 C217 119.0(3) no
C216 C217 C218 120.0(3) no
C213 C218 C217 123.1(3) no
C220 C219 B2 121.2(3) yes
C220 C219 C224 114.7(3) no
C224 C219 B2 124.1(3) yes
C219 C220 C221 122.5(3) no
C220 C221 C222 121.1(3) no
C221 C222 C223 118.3(3) no
C222 C223 C224 120.7(3) no
C219 C224 C223 122.7(3) no
C29 C210 H210 120(2) no
C211 C210 H210 121(2) no
C212 C211 H211 117.2(18) no
C210 C211 H211 122.3(18) no
C27 C212 H212 118(2) no
C211 C212 H212 119(2) no
C213 C214 H214 118.1(18) no
C215 C214 H214 119.0(18) no
C216 C215 H215 119(2) no
C214 C215 H215 121(2) no
C215 C216 H216 122(2) no
C217 C216 H216 119(2) no
C218 C217 H217 121(2) no
C216 C217 H217 119(2) no
C213 C218 H218 115.2(19) no
C217 C218 H218 121.6(19) no
C219 C220 H220 119(2) no
C221 C220 H220 118(2) no
C222 C221 H221 124(2) no
C220 C221 H221 115(2) no
C221 C222 H222 123(3) no
C223 C222 H222 119(2) no
C222 C223 H223 121(3) no
C224 C223 H223 118(3) no
C223 C224 H224 117.6(19) no
C219 C224 H224 119.6(19) no
C21 B2 C213 111.3(2) yes
C21 B2 C219 108.4(2) yes
C27 B2 C219 111.2(2) yes
C213 B2 C219 109.9(2) yes
C27 B2 C213 107.5(2) yes
C21 B2 C27 108.7(2) yes

loop_
_geom_bond_atom_site_label_1
_geom_bond_atom_site_label_2
_geom_bond_distance
_geom_bond_publ_flag
La1 O11 2.589(2) yes
La1 O12 2.584(2) yes
La1 O13 2.579(2) yes
La1 O14 2.554(2) yes
La1 C11 2.592(3) yes
La1 C18 2.649(4) yes
La1 C19 2.936(3) yes
O11 C115 1.453(4) yes
O11 C118 1.452(5) yes
O12 C119 1.458(4) yes
O12 C122 1.450(4) yes
O13 C123 1.458(4) yes
O13 C126 1.448(4) yes
O14 C127 1.462(4) yes
O14 C130 1.456(4) yes
C11 C12 1.434(5) no
C12 C13 1.427(5) no
C12 C17 1.413(4) no
C13 C14 1.368(5) no
C14 C15 1.394(5) no
C15 C16 1.375(5) no
C16 C17 1.398(5) no
C18 C19 1.425(5) no
C19 C110 1.408(5) no
C19 C114 1.433(5) no
C110 C111 1.394(5) no
C11 H11 0.92(4) no
C11 H11' 0.96(3) no
C111 C112 1.379(6) no
C112 C113 1.391(5) no
C13 H13 0.96(3) no
C113 C114 1.362(5) no
C14 H14 0.91(3) no
C15 H15 0.93(4) no
C115 C116 1.499(7) no
C116 C117 1.520(5) no
C16 H16 0.90(3) no
C117 C118 1.488(6) no
C17 H17 0.95(3) no
C18 H18 1.05(4) no
C18 H18' 0.88(3) no
C119 C120 1.519(5) no
C120 C121 1.526(6) no
C121 C122 1.512(5) no
C123 C124 1.526(5) no
C124 C125 1.537(6) no
C125 C126 1.466(6) no
C127 C128 1.530(5) no
C128 C129 1.522(5) no
C129 C130 1.507(5) no
C110 H110 0.95(3) no
C111 H111 0.93(4) no
C112 H112 0.99(4) no
C113 H113 1.04(4) no
C114 H114 0.97(3) no
C115 H115' 1.16(7) no
C115 H115 0.90(6) no
C116 H116' 1.01(4) no
C116 H116 0.95(4) no
C117 H117' 0.89(4) no
C117 H117 1.00(4) no
C118 H118' 1.18(6) no
C118 H118 0.96(4) no
C119 H119' 0.99(3) no
C119 H119 1.02(4) no
C120 H120' 0.96(5) no
C120 H120 1.00(4) no
C121 H121' 0.92(4) no
C121 H121 0.94(4) no
C21 C22 1.406(4) no
C21 C26 1.393(4) no
C21 B2 1.645(5) yes
C122 H122' 0.97(3) no
C122 H122 0.96(3) no
C22 C23 1.384(5) no
C123 H123' 0.95(3) no
C23 C24 1.377(5) no
C123 H123 0.99(3) no
C124 H124' 0.96(4) no
C124 H124 0.93(4) no
C24 C25 1.378(5) no
C25 C26 1.385(5) no
C125 H125' 1.05(4) no
C125 H125 1.21(6) no
C126 H126 0.98(3) no
C126 H126' 1.00(4) no
C127 H127' 0.94(4) no
C127 H127 0.97(3) no
C27 B2 1.644(4) yes
C27 C212 1.387(4) no
C27 C28 1.413(4) no
C28 C29 1.381(5) no
C128 H128 0.93(3) no
C128 H128' 0.97(3) no
C129 H129' 1.01(4) no
C129 H129 0.97(3) no
C29 C210 1.389(5) no
C130 H130 1.02(3) no
C130 H130' 0.94(3) no
C22 H22 0.96(3) no
C23 H23 0.91(3) no
C24 H24 0.91(3) no
C25 H25 0.99(3) no
C26 H26 0.92(3) no
C28 H28 0.91(3) no
C29 H29 0.98(3) no
C210 C211 1.376(5) no
C211 C212 1.394(5) no
C213 C218 1.402(4) no
C213 C214 1.407(4) no
C213 B2 1.651(5) yes
C214 C215 1.377(5) no
C215 C216 1.381(5) no
C216 C217 1.378(5) no
C217 C218 1.385(5) no
C219 C220 1.406(4) no
C219 C224 1.406(5) no
C219 B2 1.653(5) yes
C220 C221 1.383(5) no
C221 C222 1.375(5) no
C222 C223 1.380(5) no
C223 C224 1.386(5) no
C210 H210 0.89(3) no
C211 H211 0.91(3) no
C212 H212 0.90(3) no
C214 H214 0.95(3) no
C215 H215 0.89(3) no
C216 H216 0.90(4) no
C217 H217 0.92(4) no
C218 H218 0.93(3) no
C220 H220 0.95(4) no
C221 H221 0.79(3) no
C222 H222 0.88(4) no
C223 H223 0.89(4) no
C224 H224 0.95(3) no

loop_
_geom_contact_atom_site_label_1
_geom_contact_atom_site_label_2
_geom_contact_distance
_geom_contact_site_symmetry_2
_geom_contact_publ_flag
La1 C16 4.091(3) . no
La1 H17 3.01(3) . no
O11 O12 3.141(3) . no
O11 O13 3.133(3) . no
O11 C11 3.298(4) . no
O11 C18 3.271(4) . no
O11 C119 3.294(4) . no
O12 O11 3.141(3) . no
O12 C18 3.319(5) . no
O13 C127 3.282(4) . no
O13 C118 3.093(5) . no
O13 O11 3.133(3) . no
O13 O14 3.117(3) . no
O14 C122 3.390(4) . no
O14 O13 3.117(3) . no
O11 H119 2.62(3) . no
O12 H18' 2.87(3) . no
O13 H118 2.70(3) . no
O14 H122' 2.72(3) . no
C11 O11 3.298(4) . no
C12 C119 3.440(5) 4_655 no
C13 C126 3.499(5) . no
C15 C127 3.493(5) . no
C16 C127 3.409(5) . no
C16 La1 4.091(3) . no
C16 C128 3.570(5) . no
C17 C112 3.521(5) . no
C17 C111 3.529(5) . no
C18 C119 3.521(5) . no
C18 C114 2.504(5) . no
C18 C110 2.473(5) . no
C18 O11 3.271(4) . no
C18 C115 3.392(7) . no
C18 O12 3.319(5) . no
C22 C214 3.282(5) . no
C22 C224 3.293(5) . no
C24 C118 3.389(5) 2_654 no
C25 C118 3.485(6) 2_654 no
C26 C28 3.407(5) . no
C28 C220 3.219(5) . no
C28 C130 3.590(5) 6_555 no
C28 C26 3.407(5) . no
C29 C130 3.564(5) 6_555 no
C29 C128 3.598(5) 6_555 no
C29 C129 3.588(5) 6_555 no
C11 H126 2.75(3) . no
C11 H115 3.03(5) . no
C11 H120' 3.03(5) 4_655 no
C111 C17 3.529(5) . no
C12 H126 3.00(3) . no
C12 H119' 3.08(3) 4_655 no
C112 C17 3.521(5) . no
C13 H127 3.07(3) . no
C13 H126 2.83(3) . no
C113 C126 3.462(5) 6_455 no
C13 H125 2.97(5) . no
C14 H125 3.06(5) . no
C14 H127 2.87(3) . no
C15 H128 2.96(3) . no
C15 H127 2.74(3) . no
C15 H116' 3.03(4) 4_655 no
C115 C221 3.543(5) . no
C15 H115' 2.95(7) 4_655 no
C116 C221 3.505(5) . no
C16 H128 3.02(3) . no
C16 H116' 3.04(4) 4_655 no
C16 H117 2.98(4) 4_655 no
C16 H127 2.79(3) . no
C17 H127 3.01(3) . no
C18 H24 2.96(3) 5_655 no
C18 H115' 2.67(7) . no
C118 C25 3.485(6) 2_655 no
C118 C24 3.389(5) 2_655 no
C118 C126 3.372(6) . no
C119 C12 3.440(5) 4_645 no
C19 H24 3.03(3) 5_655 no
C19 H18' 1.98(3) . no
C19 H17 2.98(3) . no
C19 H18 2.08(4) . no
C21 H214 2.74(3) . no
C21 H224 2.65(3) . no
C122 C130 3.472(5) . no
C122 C212 3.433(5) 6_455 no
C22 H224 2.62(3) . no
C22 H214 2.89(3) . no
C123 C127 3.485(5) . no
C23 H29 3.07(3) 7_645 no
C24 H118 3.06(4) 2_654 no
C24 H14 3.03(3) 8_554 no
C25 H113 2.98(4) 3_555 no
C25 H118 2.94(4) 2_654 no
C126 C113 3.462(5) 6_555 no
C26 H125' 3.08(4) 8_554 no
C26 H113 3.01(4) 3_555 no
C126 C118 3.372(6) . no
C126 C13 3.499(5) . no
C27 H26 2.64(3) . no
C127 C15 3.493(5) . no
C27 H130 2.92(3) 6_555 no
C127 C123 3.485(5) . no
C127 C16 3.409(5) . no
C27 H220 2.82(4) . no
C128 C29 3.598(5) 6_455 no
C128 C16 3.570(5) . no
C28 H125' 2.78(4) 8_554 no
C28 H220 2.88(4) . no
C28 H26 2.74(3) . no
C28 H130 2.74(3) 6_555 no
C129 C29 3.588(5) 6_455 no
C29 H128' 2.91(3) 6_555 no
C29 H130 2.76(3) 6_555 no
C130 C29 3.564(5) 6_455 no
C130 C122 3.472(5) . no
C130 C28 3.590(5) 6_455 no
C110 H130' 2.98(3) . no
C110 H116 3.02(4) 6_455 no
C110 H17 2.91(3) . no
C110 H118' 2.95(5) 6_455 no
C111 H118' 3.04(5) 6_455 no
C111 H17 2.78(3) . no
C212 C214 3.315(4) . no
C212 C122 3.433(5) 6_555 no
C112 H17 2.67(3) . no
C112 H126 3.02(3) 6_455 no
C113 H17 2.70(3) . no
C113 H126' 3.04(4) 6_455 no
C214 C212 3.315(4) . no
C114 H17 2.82(3) . no
C214 C22 3.282(5) . no
C115 H221 3.07(3) . no
C115 H18 2.93(4) . no
C117 H25 3.02(3) 2_655 no
C218 C220 3.321(5) . no
C118 H24 3.04(3) 2_655 no
C118 H126' 3.00(4) . no
C119 H18' 2.88(3) . no
C220 C28 3.219(5) . no
C220 C218 3.321(5) . no
C221 C115 3.543(5) . no
C221 C116 3.505(5) . no
C122 H123' 3.00(3) . no
C123 H127' 2.89(4) . no
C123 H122' 3.00(3) . no
C124 H127' 3.02(4) . no
C124 H28 2.94(3) 8_555 no
C224 C22 3.293(5) . no
C125 H28 2.90(3) 8_555 no
C126 H118' 2.72(5) . no
C127 H123' 3.04(3) . no
C128 H22 3.00(3) 4_655 no
C130 H122' 2.86(3) . no
C130 H220 3.00(4) 6_455 no
C210 H130 2.91(3) 6_555 no
C211 H130 3.02(3) 6_555 no
C211 H122' 2.94(3) 6_555 no
C211 H121 3.06(4) 2_654 no
C212 H130 3.01(3) 6_555 no
C212 H122' 3.02(3) 6_555 no
C213 H22 2.80(3) . no
C213 H212 2.67(3) . no
C214 H212 2.63(3) . no
C214 H22 2.91(3) . no
C216 H129' 2.97(4) 4_645 no
C217 H129' 2.88(4) 4_645 no
C217 H122 3.01(3) 6_555 no
C218 H122 3.00(3) 6_555 no
C219 H218 2.70(3) . no
C219 H28 2.73(3) . no
C220 H218 2.60(3) . no
C220 H28 2.76(3) . no
C221 H116' 3.09(4) . no
C221 H215 3.04(3) 7_655 no
C222 H15 3.05(4) 4_645 no
H115' C15 2.95(7) 4_645 no
H115' H18 2.07(8) . no
H115' C18 2.67(7) . no
H116' H218 2.40(5) . no
H116' C15 3.03(4) 4_645 no
H116' C221 3.09(4) . no
H116' C16 3.04(4) 4_645 no
H118' H126' 2.20(7) . no
H118' C110 2.95(5) 6_555 no
H118' C126 2.72(5) . no
H118' C111 3.04(5) 6_555 no
H119' H122 2.48(4) . no
H119' C12 3.08(3) 4_645 no
H120' H11' 2.48(6) 4_645 no
H120' C11 3.03(5) 4_645 no
H122' H123' 2.24(4) . no
H122' C130 2.86(3) . no
H122' O14 2.72(3) . no
H122' C123 3.00(3) . no
H122' C211 2.94(3) 6_455 no
H122' C212 3.02(3) 6_455 no
H122' H130 2.44(4) . no
H123' H122' 2.24(4) . no
H123' H127' 2.41(5) . no
H123' C122 3.00(3) . no
H123' C127 3.04(3) . no
H124' H127' 2.52(5) . no
H11 H13 2.42(5) . no
H11 H126 2.45(5) . no
H11' H120' 2.48(6) 4_655 no
H11' H17 2.51(5) . no
H125' H26 2.54(5) 8_555 no
H125' C28 2.78(4) 8_555 no
H125' C26 3.08(4) 8_555 no
H125' H28 2.23(5) 8_555 no
H126' C118 3.00(4) . no
H126' H118' 2.20(7) . no
H126' C113 3.04(4) 6_555 no
H126' H123 2.55(5) . no
H13 H126 2.46(5) . no
H13 H11 2.42(5) . no
H127' C124 3.02(4) . no
H127' H123' 2.41(5) . no
H127' C123 2.89(4) . no
H127' H124' 2.52(5) . no
H14 C24 3.03(3) 8_555 no
H128' C29 2.91(3) 6_455 no
H128' H29 2.46(4) 6_455 no
H128' H22 2.51(4) 4_655 no
H15 C222 3.05(4) 4_655 no
H129' C216 2.97(4) 4_655 no
H129' H111 2.60(5) . no
H129' C217 2.88(4) 4_655 no
H130' H110 2.33(4) . no
H130' C110 2.98(3) . no
H17 C111 2.78(3) . no
H17 La1 3.01(3) . no
H17 C19 2.98(3) . no
H17 C110 2.91(3) . no
H17 C114 2.82(3) . no
H17 C112 2.67(3) . no
H17 C113 2.70(3) . no
H17 H11' 2.51(5) . no
H18 H114 2.43(5) . no
H18 C115 2.93(4) . no
H18 H115' 2.07(8) . no
H18' C119 2.88(3) . no
H18' H110 2.45(4) . no
H22 C213 2.80(3) . no
H22 H128' 2.51(4) 4_645 no
H22 C214 2.91(3) . no
H22 C128 3.00(3) 4_645 no
H23 H29 2.33(5) 7_645 no
H24 C19 3.03(3) 5_655 no
H24 C118 3.04(3) 2_654 no
H24 C18 2.96(3) 5_655 no
H25 C117 3.02(3) 2_654 no
H25 H113 2.36(5) 3_555 no
H26 C27 2.64(3) . no
H26 H125' 2.54(5) 8_554 no
H26 C28 2.74(3) . no
H26 H113 2.40(5) 3_555 no
H28 H125' 2.23(5) 8_554 no
H28 C219 2.73(3) . no
H28 C220 2.76(3) . no
H28 H124 2.52(5) 8_554 no
H28 C125 2.90(3) 8_554 no
H28 C124 2.94(3) 8_554 no
H29 H23 2.33(5) 7_655 no
H29 C23 3.07(3) 7_655 no
H29 H128' 2.46(4) 6_555 no
H110 H116 2.56(5) 6_455 no
H110 H130' 2.33(4) . no
H110 H18' 2.45(4) . no
H111 H129' 2.60(5) . no
H113 H26 2.40(5) 3_455 no
H113 C25 2.98(4) 3_455 no
H113 H25 2.36(5) 3_455 no
H113 C26 3.01(4) 3_455 no
H114 H18 2.43(5) . no
H115 C11 3.03(5) . no
H116 C110 3.02(4) 6_555 no
H116 H110 2.56(5) 6_555 no
H117 C16 2.98(4) 4_645 no
H118 O13 2.70(3) . no
H118 C24 3.06(4) 2_655 no
H118 C25 2.94(4) 2_655 no
H119 O11 2.62(3) . no
H121 C211 3.06(4) 2_655 no
H122 H119' 2.48(4) . no
H122 C218 3.00(3) 6_455 no
H122 C217 3.01(3) 6_455 no
H123 H126' 2.55(5) . no
H124 H28 2.52(5) 8_555 no
H125 C13 2.97(5) . no
H125 C14 3.06(5) . no
H125 H127 2.54(6) . no
H126 H13 2.46(5) . no
H126 C11 2.75(3) . no
H126 C12 3.00(3) . no
H126 C13 2.83(3) . no
H126 H11 2.45(5) . no
H126 C112 3.02(3) 6_555 no
H127 H125 2.54(6) . no
H127 C14 2.87(3) . no
H127 C13 3.07(3) . no
H127 C17 3.01(3) . no
H127 C15 2.74(3) . no
H127 C16 2.79(3) . no
H128 C16 3.02(3) . no
H128 C15 2.96(3) . no
H130 H122' 2.44(4) . no
H130 C27 2.92(3) 6_455 no
H130 C28 2.74(3) 6_455 no
H130 C29 2.76(3) 6_455 no
H130 C210 2.91(3) 6_455 no
H130 C211 3.02(3) 6_455 no
H130 C212 3.01(3) 6_455 no
H211 H212 2.58(4) 5_755 no
H212 C213 2.67(3) . no
H212 C214 2.63(3) . no
H212 H211 2.58(4) 5_755 no
H214 C21 2.74(3) . no
H214 C22 2.89(3) . no
H215 C221 3.04(4) 7_645 no
H215 H221 2.58(5) 7_645 no
H218 C219 2.70(3) . no
H218 C220 2.60(3) . no
H218 H116' 2.40(5) . no
H218 H220 2.50(5) . no
H220 C27 2.82(4) . no
H220 C28 2.88(4) . no
H220 H218 2.50(5) . no
H220 C130 3.00(4) 6_555 no
H221 C115 3.07(3) . no
H221 H215 2.58(5) 7_655 no
H224 C21 2.65(3) . no
H224 C22 2.62(3) . no

loop_
_geom_torsion_atom_site_label_1
_geom_torsion_atom_site_label_2
_geom_torsion_atom_site_label_3
_geom_torsion_atom_site_label_4
_geom_torsion
_geom_torsion_publ_flag
O12 La1 O11 C115 124.6(3) no
O12 La1 O11 C118 -70.4(3) no
O13 La1 O11 C115 -152.3(3) no
O13 La1 O11 C118 12.7(3) no
O14 La1 O11 C115 174.1(3) no
O14 La1 O11 C118 -20.9(3) no
C11 La1 O11 C115 -57.1(3) no
C11 La1 O11 C118 107.8(3) no
C18 La1 O11 C115 43.1(3) no
C18 La1 O11 C118 -152.0(3) no
C19 La1 O11 C115 31.7(3) no
C19 La1 O11 C118 -163.4(3) no
O11 La1 O12 C119 -37.7(2) no
O11 La1 O12 C122 142.0(2) no
O13 La1 O12 C119 -114.5(2) no
O13 La1 O12 C122 65.2(2) no
O14 La1 O12 C119 169.5(2) no
O14 La1 O12 C122 -10.9(2) no
C11 La1 O12 C119 -41.7(3) no
C11 La1 O12 C122 138.0(3) no
C18 La1 O12 C119 42.0(2) no
C18 La1 O12 C122 -138.3(3) no
C19 La1 O12 C119 65.1(2) no
C19 La1 O12 C122 -115.3(2) no
O11 La1 O13 C123 -114.3(3) no
O11 La1 O13 C126 77.2(2) no
O12 La1 O13 C123 -37.4(2) no
O12 La1 O13 C126 154.1(2) no
O14 La1 O13 C123 45.8(2) no
O14 La1 O13 C126 -122.7(2) no
C11 La1 O13 C123 167.6(3) no
C11 La1 O13 C126 -0.9(2) no
C18 La1 O13 C123 -85.2(3) no
C18 La1 O13 C126 106.3(3) no
O11 La1 O14 C127 85.3(2) no
O11 La1 O14 C130 -105.5(3) no
O12 La1 O14 C127 133.3(2) no
O12 La1 O14 C130 -57.5(2) no
O13 La1 O14 C127 51.7(2) no
O13 La1 O14 C130 -139.2(3) no
C11 La1 O14 C127 -31.2(2) no
C11 La1 O14 C130 137.9(2) no
C18 La1 O14 C127 -157.1(2) no
C18 La1 O14 C130 12.1(3) no
C19 La1 O14 C127 -132.5(2) no
C19 La1 O14 C130 36.7(3) no
O11 La1 C11 C12 -157.5(2) no
O12 La1 C11 C12 -153.60(18) no
O13 La1 C11 C12 -83.52(19) no
O14 La1 C11 C12 -10.2(2) no
C18 La1 C11 C12 127.1(2) no
C19 La1 C11 C12 98.6(2) no
O11 La1 C18 C19 -156.7(2) no
O12 La1 C18 C19 126.5(2) no
O13 La1 C18 C19 174.50(16) no
O14 La1 C18 C19 55.9(2) no
C11 La1 C18 C19 -79.8(2) no
O11 La1 C19 C18 23.4(2) no
O11 La1 C19 C110 155.07(18) no
O11 La1 C19 C114 -90.7(3) no
O12 La1 C19 C18 -52.5(2) no
O12 La1 C19 C110 79.21(19) no
O12 La1 C19 C114 -166.5(3) no
O14 La1 C19 C18 -134.6(2) no
O14 La1 C19 C110 -2.9(2) no
O14 La1 C19 C114 111.3(3) no
C11 La1 C19 C18 102.5(2) no
C11 La1 C19 C110 -125.9(2) no
C11 La1 C19 C114 -11.6(3) no
C18 La1 C19 C110 131.7(3) no
C18 La1 C19 C114 -114.1(4) no
La1 O11 C115 C116 176.6(2) no
C118 O11 C115 C116 9.3(5) no
La1 O11 C118 C117 164.8(2) no
C115 O11 C118 C117 -28.3(4) no
La1 O12 C119 C120 137.9(2) no
C119 O12 C122 C121 40.0(3) no
C122 O12 C119 C120 -41.8(3) no
La1 O12 C122 C121 -139.7(2) no
C123 O13 C126 C125 -42.3(4) no
La1 O13 C123 C124 -141.5(2) no
La1 O13 C126 C125 129.5(3) no
C126 O13 C123 C124 28.0(3) no
La1 O14 C130 C129 -130.7(2) no
C127 O14 C130 C129 39.6(3) no
C130 O14 C127 C128 -26.4(3) no
La1 O14 C127 C128 145.4(2) no
La1 C11 C12 C17 -56.4(3) no
La1 C11 C12 C13 116.3(3) no
C11 C12 C13 C14 -174.1(3) no
C17 C12 C13 C14 -0.9(5) no
C11 C12 C17 C16 173.9(3) no
C13 C12 C17 C16 0.6(5) no
C12 C13 C14 C15 0.4(5) no
C13 C14 C15 C16 0.4(5) no
C14 C15 C16 C17 -0.8(5) no
C15 C16 C17 C12 0.2(5) no
La1 C18 C19 C114 111.2(3) no
La1 C18 C19 C110 -60.1(3) no
La1 C19 C110 C111 121.0(3) no
C18 C19 C110 C111 173.2(3) no
C110 C19 C114 C113 -1.9(5) no
C114 C19 C110 C111 1.4(5) no
C18 C19 C114 C113 -173.6(3) no
La1 C19 C114 C113 -96.4(4) no
H110 C110 C111 C112 -178(2) no
C19 C110 C111 H111 -177(3) no
H110 C110 C111 H111 6(3) no
C110 C111 C112 H112 180(3) no
H111 C111 C112 C113 177(3) no
H111 C111 C112 H112 -4(4) no
H112 C112 C113 H113 1(3) no
C111 C112 C113 H113 180(2) no
H112 C112 C113 C114 180(2) no
C112 C113 C114 H114 -178.3(18) no
H113 C113 C114 C19 -179(2) no
H113 C113 C114 H114 1(3) no
O11 C115 C116 H116' 130(2) no
O11 C115 C116 H116 -106(2) no
H115' C115 C116 C117 -99(3) no
H115' C115 C116 H116' 18(4) no
H115' C115 C116 H116 142(4) no
H115 C115 C116 C117 121(3) no
H115 C115 C116 H116' -122(4) no
H115 C115 C116 H116 2(4) no
C115 C116 C117 H117' -149(3) no
C115 C116 C117 H117 83(2) no
H116' C116 C117 C118 -147(2) no
H116' C116 C117 H117' 94(3) no
H116' C116 C117 H117 -35(3) no
H116 C116 C117 C118 89(2) no
H116 C116 C117 H117' -30(3) no
H116 C116 C117 H117 -159(3) no
C116 C117 C118 H118' -78(3) no
C116 C117 C118 H118 152(2) no
H117' C117 C118 O11 157(2) no
H117' C117 C118 H118' 43(4) no
H117' C117 C118 H118 -87(3) no
H117 C117 C118 O11 -80(2) no
H117 C117 C118 H118' 166(3) no
H117 C117 C118 H118 36(3) no
O12 C119 C120 H120' 145(3) no
O12 C119 C120 H120 -93(2) no
H119' C119 C120 C121 -87(2) no
H119' C119 C120 H120' 31(3) no
H119' C119 C120 H120 153(3) no
H119 C119 C120 C121 148(2) no
H119 C119 C120 H120' -94(3) no
H119 C119 C120 H120 28(3) no
C119 C120 C121 H121' -122(2) no
C119 C120 C121 H121 119(3) no
H120' C120 C121 C122 -116(3) no
H120' C120 C121 H121' 124(4) no
H120' C120 C121 H121 5(4) no
H120 C120 C121 C122 118(2) no
H120 C120 C121 H121' -1(3) no
H120 C120 C121 H121 -120(3) no
C120 C121 C122 H122' -140.0(19) no
C120 C121 C122 H122 95.1(18) no
H121' C121 C122 O12 97(2) no
H121' C121 C122 H122' -21(3) no
H121' C121 C122 H122 -146(3) no
H121 C121 C122 O12 -146(2) no
H121 C121 C122 H122' 96(3) no
H121 C121 C122 H122 -29(3) no
C22 C21 B2 C213 43.6(4) no
C22 C21 B2 C219 -77.4(4) no
C26 C21 C22 C23 -2.6(5) no
B2 C21 C22 C23 171.9(3) no
C22 C21 C26 C25 2.7(4) no
B2 C21 C26 C25 -171.7(3) no
C22 C21 B2 C27 161.7(3) no
C26 C21 B2 C213 -142.4(3) no
C26 C21 B2 C219 96.6(3) no
C26 C21 B2 C27 -24.3(4) no
C21 C22 C23 C24 0.7(5) no
O13 C123 C124 H124' 111(2) no
O13 C123 C124 H124 -125(2) no
C22 C23 C24 C25 1.3(5) no
H123 C123 C124 H124' -133(3) no
H123 C123 C124 H124 -8(3) no
H123' C123 C124 H124 118(3) no
H123' C123 C124 C125 -122(2) no
H123' C123 C124 H124' -7(3) no
H123 C123 C124 C125 111.9(19) no
C123 C124 C125 H125' -137(2) no
H124 C124 C125 H125' -17(3) no
H124 C124 C125 H125 -145(4) no
H124' C124 C125 H125' 107(3) no
C123 C124 C125 H125 95(3) no
H124' C124 C125 C126 -137(2) no
C23 C24 C25 C26 -1.1(5) no
H124' C124 C125 H125 -21(4) no
H124 C124 C125 C126 99(2) no
C124 C125 C126 H126' -74(2) no
C24 C25 C26 C21 -1.0(5) no
H125 C125 C126 H126' 166(4) no
H125 C125 C126 H126 41(4) no
C124 C125 C126 H126 162(2) no
H125' C125 C126 O13 156(2) no
H125' C125 C126 H126' 44(3) no
H125' C125 C126 H126 -81(3) no
H125 C125 C126 O13 -83(3) no
H127 C127 C128 H128 5(3) no
B2 C27 C28 C29 -172.9(3) no
O14 C127 C128 H128' 119.6(19) no
O14 C127 C128 H128 -113(2) no
H127' C127 C128 C129 -116(2) no
C28 C27 C212 C211 -0.4(4) no
B2 C27 C212 C211 173.5(3) no
H127 C127 C128 C129 120(2) no
H127 C127 C128 H128' -123(3) no
C212 C27 C28 C29 1.0(5) no
C28 C27 B2 C21 85.8(3) no
C28 C27 B2 C213 -153.7(3) no
C28 C27 B2 C219 -33.3(4) no
C212 C27 B2 C21 -87.5(3) no
C212 C27 B2 C213 33.0(4) no
C212 C27 B2 C219 153.3(3) no
H127' C127 C128 H128' 0(3) no
H127' C127 C128 H128 128(3) no
H128 C128 C129 H129 -100(3) no
C127 C128 C129 H129 142(2) no
C27 C28 C29 C210 -0.8(5) no
C127 C128 C129 H129' -98(2) no
H128' C128 C129 H129 26(3) no
H128 C128 C129 C130 139(2) no
H128 C128 C129 H129' 20(3) no
H128' C128 C129 H129' 146(3) no
H128' C128 C129 C130 -95.4(19) no
H129' C129 C130 O14 78(2) no
C128 C129 C130 H130 81.6(18) no
H129 C129 C130 O14 -159(2) no
H129 C129 C130 H130' 85(3) no
H129 C129 C130 H130 -40(3) no
C128 C129 C130 H130' -153(2) no
C28 C29 C210 C211 -0.1(5) no
H129' C129 C130 H130 -163(3) no
H129' C129 C130 H130' -38(3) no
C29 C210 C211 C212 0.7(5) no
C210 C211 C212 C27 -0.4(5) no
C218 C213 B2 C219 -31.1(4) no
C214 C213 C218 C217 2.3(4) no
C214 C213 B2 C27 -82.6(3) no
C214 C213 B2 C219 156.3(3) no
C218 C213 B2 C27 90.0(3) no
C218 C213 C214 C215 -2.0(4) no
B2 C213 C214 C215 171.3(3) no
B2 C213 C218 C217 -170.8(3) no
C214 C213 B2 C21 36.2(4) no
C218 C213 B2 C21 -151.1(3) no
C213 C214 C215 C216 0.5(5) no
C214 C215 C216 C217 0.8(5) no
C215 C216 C217 C218 -0.4(5) no
C216 C217 C218 C213 -1.2(5) no
C220 C219 C224 C223 -0.8(5) no
B2 C219 C224 C223 177.1(3) no
B2 C219 C220 C221 -176.4(3) no
C224 C219 B2 C21 20.9(4) no
C224 C219 B2 C27 140.2(3) no
C224 C219 B2 C213 -100.9(3) no
C220 C219 B2 C21 -161.4(3) no
C220 C219 B2 C27 -42.1(4) no
C220 C219 B2 C213 76.8(3) no
C224 C219 C220 C221 1.5(5) no
C219 C220 C221 C222 -0.9(6) no
C220 C221 C222 C223 -0.5(6) no
C221 C222 C223 C224 1.2(6) no
C222 C223 C224 C219 -0.5(6) no
